data_7132221
loop_
_publ_author_name
'Tan, Yongbo'
'Huang, Huawen'

_publ_section_title
;
 Catalyst- and additive-free cascade radical addition/cyclization of
 N-arylacrylamides with trifluoropyruvates
;
_journal_name_full 'Chemical Communications'
_journal_paper_doi 10.1039/D3CC04542K
_journal_year 2023
_chemical_formula_moiety 'C21 H20 F3 N O4'
_chemical_formula_sum 'C21 H20 F3 N O4'
_chemical_formula_weight 407.38
_space_group_crystal_system triclinic
_space_group_IT_number 2
_space_group_name_Hall '-P 1'
_space_group_name_H-M_alt 'P -1'
_atom_sites_solution_hydrogens geom
_atom_sites_solution_primary direct
_audit_creation_date 2023-06-12
_audit_creation_method
;
Olex2 1.5-beta
(compiled 2022.04.07 svn.rca3783a0 for OlexSys, GUI svn.r6439)
;
_audit_update_record
;
2023-06-22 deposited with the CCDC.	2023-10-18 downloaded from the CCDC.
;
_cell_angle_alpha 103.431(2)
_cell_angle_beta 92.656(2)
_cell_angle_gamma 90.100(2)
_cell_formula_units_Z 4
_cell_length_a 10.2852(2)
_cell_length_b 11.2257(3)
_cell_length_c 17.4566(4)
_cell_measurement_reflns_used 15304
_cell_measurement_temperature 297.44(10)
_cell_measurement_theta_max 77.1190
_cell_measurement_theta_min 4.0340
_cell_volume 1958.12(8)
_computing_cell_refinement 'CrysAlisPro 1.171.41.123a (Rigaku OD, 2022)'
_computing_data_collection 'CrysAlisPro 1.171.41.123a (Rigaku OD, 2022)'
_computing_data_reduction 'CrysAlisPro 1.171.41.123a (Rigaku OD, 2022)'
_computing_molecular_graphics 'Olex2 1.5-beta (Dolomanov et al., 2009)'
_computing_publication_material 'Olex2 1.5-beta (Dolomanov et al., 2009)'
_computing_structure_refinement 'SHELXL 2018/3 (Sheldrick, 2015)'
_computing_structure_solution 'SHELXS  (Sheldrick, 2008)'
_diffrn_ambient_environment air
_diffrn_ambient_temperature 297.44(10)
_diffrn_detector 'Hybrid Pixel Array Detector'
_diffrn_detector_area_resol_mean 10.0000
_diffrn_detector_type HyPix
_diffrn_measured_fraction_theta_full 0.997
_diffrn_measured_fraction_theta_max 0.936
_diffrn_measurement_details
;
List of Runs (angles in degrees, time in seconds):

  # Type    Start    End  Width  t~exp~   \w     \q     \k     \f   Frames
#--------------------------------------------------------------------------
  1  \w     96.00 168.00   0.50    0.30    --  108.37  19.00  30.00  144
  2  \w     95.00 166.00   0.50    0.30    --  108.37 125.00  30.00  142
  3  \w    106.00 177.00   0.50    0.30    --  108.37  85.00 -93.00  142
  4  \w    153.00 178.00   0.50    0.30    --  108.37  37.00 -60.00   50
  5  \w     79.00 105.00   0.50    0.30    --  108.37 -85.00 147.00   52
  6  \w     79.00 108.00   0.50    0.30    --  108.37-108.00 110.29   58
  7  \w     70.00 104.00   0.50    0.30    --  108.37-125.00 120.00   68
  8  \w     40.00  69.00   0.50    0.30    --  108.37-108.00 110.29   58
  9  \w     66.00 101.00   0.50    0.30    --  108.37 -99.00  30.00   70
 10  \w     55.00 101.00   0.50    0.30    --  108.37 -99.00   0.00   92
 11  \w     36.00  94.00   0.50    0.30    --  108.37 -99.00 -30.00  116
 12  \w     64.00 111.00   0.50    0.30    --  108.37-125.00 -90.00   94
 13  \w     47.00 108.00   0.50    0.30    --  108.37-125.00-150.00  122
 14  \w     81.00 106.00   0.50    0.30    --  108.37 -99.00-120.00   50
 15  \w     51.00 106.00   0.50    0.30    --  108.37 -99.00 -60.00  110
 16  \w     38.00  63.00   0.50    0.30    --  108.37 -99.00  30.00   50
 17  \w    -21.00  57.00   0.50    0.10    --   48.32 -85.00 147.00  156
 18  \w     81.00 106.00   0.50    0.30    --  108.37 -99.00 150.00   50
 19  \w     40.00  66.00   0.50    0.30    --  108.37 -57.00  90.00   52
 20  \w     40.00  66.00   0.50    0.30    --  108.37 -57.00   0.00   52
 21  \w    -18.00   8.00   0.50    0.10    --   48.32 -19.00-120.00   52
 22  \w     41.00  66.00   0.50    0.30    --  108.37 -57.00 -60.00   50
 23  \w    -28.00  10.00   0.50    0.10    --  -48.32  37.00-150.00   76
 24  \w    -22.00  25.00   0.50    0.10    --  -48.32  19.00-180.00   94
 25  \w    -24.00  17.00   0.50    0.10    --  -48.32  19.00 -90.00   82
 26  \w     -8.00  26.00   0.50    0.10    --  -48.32  19.00 -60.00   68
 27  \w   -103.00 -69.00   0.50    0.30    --  -91.75  77.00-150.00   68
 28  \w    -63.00 -29.00   0.50    0.30    --  -91.75  77.00-150.00   68
 29  \w    -62.00 -19.00   0.50    0.30    --  -91.75  57.00  90.00   86
 30  \w    -66.00 -23.00   0.50    0.30    --  -91.75  57.00 120.00   86
 31  \w    -70.00  23.00   0.50    0.10    --  -48.32  85.00 -93.00  186
 32  \w    -69.00 -36.00   0.50    0.30    --  -91.75  85.00 -93.00   66
 33  \w   -166.00 -81.00   0.50    0.30    --  -91.75 -19.00-150.00  170
 34  \w   -153.00 -79.00   0.50    0.30    --  -91.75 -19.00 -90.00  148
 35  \w   -120.00 -79.00   0.50    0.30    --  -91.75 -19.00 150.00   82
 36  \w   -161.00-136.00   0.50    0.30    --  -91.75 -19.00 150.00   50
 37  \w   -128.00 -92.00   0.50    0.30    --  -91.75 -85.00 147.00   72
 38  \w   -127.00-101.00   0.50    0.30    --  -91.75 -99.00  90.00   52
 39  \w   -154.00-128.00   0.50    0.30    --  -91.75 -99.00  90.00   52
 40  \w   -119.00 -73.00   0.50    0.10    --  -48.32-125.00 -90.00   92
 41  \w   -120.00 -93.00   0.50    0.10    --  -48.32-125.00-150.00   54
 42  \w   -139.00 -88.00   0.50    0.30    --  -91.75 -99.00-150.00  102
;
_diffrn_measurement_device 'four-circle diffractometer'
_diffrn_measurement_device_type 'XtaLAB Synergy, Dualflex, HyPix'
_diffrn_measurement_method '\w scans'
_diffrn_orient_matrix_type 'CrysAlisPro convention (1999,Acta A55,543-557)'
_diffrn_orient_matrix_UB_11 -0.0883812000
_diffrn_orient_matrix_UB_12 -0.0631791000
_diffrn_orient_matrix_UB_13 -0.0716306000
_diffrn_orient_matrix_UB_21 0.0167680000
_diffrn_orient_matrix_UB_22 0.1111018000
_diffrn_orient_matrix_UB_23 -0.0366076000
_diffrn_orient_matrix_UB_31 0.1199789000
_diffrn_orient_matrix_UB_32 -0.0597961000
_diffrn_orient_matrix_UB_33 -0.0421940000
_diffrn_radiation_monochromator mirror
_diffrn_radiation_probe x-ray
_diffrn_radiation_type 'Cu K\a'
_diffrn_radiation_wavelength 1.54184
_diffrn_reflns_av_R_equivalents 0.0437
_diffrn_reflns_av_unetI/netI 0.0406
_diffrn_reflns_Laue_measured_fraction_full 0.997
_diffrn_reflns_Laue_measured_fraction_max 0.936
_diffrn_reflns_limit_h_max 13
_diffrn_reflns_limit_h_min -11
_diffrn_reflns_limit_k_max 14
_diffrn_reflns_limit_k_min -14
_diffrn_reflns_limit_l_max 21
_diffrn_reflns_limit_l_min -21
_diffrn_reflns_number 24458
_diffrn_reflns_point_group_measured_fraction_full 0.997
_diffrn_reflns_point_group_measured_fraction_max 0.936
_diffrn_reflns_theta_full 67.684
_diffrn_reflns_theta_max 77.639
_diffrn_reflns_theta_min 2.605
_diffrn_source 'micro-focus sealed X-ray tube'
_diffrn_source_type 'PhotonJet (Cu) X-ray Source'
_exptl_absorpt_coefficient_mu 0.977
_exptl_absorpt_correction_T_max 1.00000
_exptl_absorpt_correction_T_min 0.61495
_exptl_absorpt_correction_type multi-scan
_exptl_absorpt_process_details
;
CrysAlisPro 1.171.41.123a (Rigaku Oxford Diffraction, 2022)
Empirical absorption correction using spherical harmonics,
implemented in SCALE3 ABSPACK scaling algorithm.
;
_exptl_crystal_colour colorless
_exptl_crystal_density_diffrn 1.382
_exptl_crystal_description block
_exptl_crystal_F_000 848
_exptl_crystal_size_max 0.18
_exptl_crystal_size_mid 0.11
_exptl_crystal_size_min 0.09
_refine_diff_density_max 0.250
_refine_diff_density_min -0.200
_refine_diff_density_rms 0.037
_refine_ls_extinction_coef 0.0034(3)
_refine_ls_extinction_expression Fc^*^=kFc[1+0.001xFc^2^\l^3^/sin(2\q)]^-1/4^
_refine_ls_extinction_method 'SHELXL-2018/3 (Sheldrick 2018)'
_refine_ls_goodness_of_fit_ref 1.079
_refine_ls_hydrogen_treatment constr
_refine_ls_matrix_type full
_refine_ls_number_parameters 530
_refine_ls_number_reflns 7798
_refine_ls_number_restraints 0
_refine_ls_restrained_S_all 1.079
_refine_ls_R_factor_all 0.0503
_refine_ls_R_factor_gt 0.0419
_refine_ls_shift/su_max 0.001
_refine_ls_shift/su_mean 0.000
_refine_ls_structure_factor_coef Fsqd
_refine_ls_weighting_details 'w=1/[\s^2^(Fo^2^)+(0.0643P)^2^+0.1595P] where P=(Fo^2^+2Fc^2^)/3'
_refine_ls_weighting_scheme calc
_refine_ls_wR_factor_gt 0.1183
_refine_ls_wR_factor_ref 0.1242
_reflns_Friedel_coverage 0.000
_reflns_number_gt 6413
_reflns_number_total 7798
_reflns_threshold_expression 'I > 2\s(I)'
_cod_data_source_file d3cc04542k2.cif
_cod_data_source_block 1-dr1
_cod_database_code 7132221
_shelx_shelxl_version_number 2018/3
_chemical_oxdiff_formula 'C H N O F'
_shelx_space_group_comment
;
The symmetry employed for this shelxl refinement is uniquely defined
by the following loop, which should always be used as a source of
symmetry information in preference to the above space-group names.
They are only intended as comments.
;
_shelx_estimated_absorpt_t_max 0.917
_shelx_estimated_absorpt_t_min 0.844
_olex2_refinement_description
;
1. Fixed Uiso
 At 1.2 times of:
  All C(H) groups, All C(H,H) groups
 At 1.5 times of:
  All C(H,H,H) groups, All O(H) groups
2.a Secondary CH2 refined with riding coordinates:
 C10(H10A,H10B), C15(H15A,H15B), C22(H22A,H22B), C27(H27A,H27B)
2.b Aromatic/amide H refined with riding coordinates:
 C2(H2), C3(H3), C4(H4), C5(H5), C17(H17), C18(H18), C19(H19), C20(H20),
 C21(H21), C32(H32), C33(H33), C34(H34), C35(H35), C38(H38), C39(H39), C40(H40),
  C41(H41), C42(H42)
2.c Idealised Me refined as rotating group:
 C9(H9A,H9B,H9C), C14(H14A,H14B,H14C), C23(H23A,H23B,H23C), C29(H29A,H29B,H29C)
2.d Idealised tetrahedral OH refined as rotating group:
 O1(H1), O8(H8)
;
_olex2_submission_special_instructions 'No special instructions were received'
_oxdiff_exptl_absorpt_empirical_details
;
Empirical correction (ABSPACK) includes:
- Absorption correction using spherical harmonics
- Frame scaling
;
_oxdiff_exptl_absorpt_empirical_full_max 1.531
_oxdiff_exptl_absorpt_empirical_full_min 0.365

loop_
_space_group_symop_operation_xyz
'x, y, z'
'-x, -y, -z'

loop_
_atom_site_label
_atom_site_type_symbol
_atom_site_fract_x
_atom_site_fract_y
_atom_site_fract_z
_atom_site_U_iso_or_equiv
_atom_site_adp_type
_atom_site_occupancy
_atom_site_site_symmetry_order
_atom_site_calc_flag
_atom_site_refinement_flags_posn
_atom_site_refinement_flags_adp
_atom_site_refinement_flags_occupancy
_atom_site_disorder_assembly
_atom_site_disorder_group
F1 F 0.06231(11) 0.16358(11) 0.33996(6) 0.0734(3) Uani 1 1 d . . . . .
F2 F -0.08923(11) 0.28426(12) 0.38760(7) 0.0837(4) Uani 1 1 d . . . . .
F3 F -0.07813(12) 0.10399(12) 0.40906(7) 0.0811(3) Uani 1 1 d . . . . .
O1 O 0.15637(10) 0.34617(10) 0.46253(7) 0.0516(3) Uani 1 1 d . . . . .
H1 H 0.113816 0.409073 0.468372 0.077 Uiso 1 1 calc R U . . .
O2 O -0.02062(15) 0.41739(11) 0.56671(8) 0.0741(4) Uani 1 1 d . . . . .
O3 O -0.07532(10) 0.22580(10) 0.57102(7) 0.0534(3) Uani 1 1 d . . . . .
O4 O 0.17283(12) 0.27471(14) 0.66720(7) 0.0685(4) Uani 1 1 d . . . . .
N1 N 0.35981(11) 0.36352(12) 0.63744(7) 0.0468(3) Uani 1 1 d . . . . .
C1 C 0.39925(13) 0.24099(14) 0.51686(9) 0.0447(3) Uani 1 1 d . . . . .
C2 C 0.46476(16) 0.20485(16) 0.44833(10) 0.0572(4) Uani 1 1 d . . . . .
H2 H 0.436241 0.136989 0.409615 0.069 Uiso 1 1 calc R U . . .
C3 C 0.57407(18) 0.27131(19) 0.43793(12) 0.0677(5) Uani 1 1 d . . . . .
H3 H 0.618944 0.247765 0.391891 0.081 Uiso 1 1 calc R U . . .
C4 C 0.61633(17) 0.37152(19) 0.49515(12) 0.0673(5) Uani 1 1 d . . . . .
H4 H 0.689917 0.414560 0.487223 0.081 Uiso 1 1 calc R U . . .
C5 C 0.55159(15) 0.41008(16) 0.56464(11) 0.0563(4) Uani 1 1 d . . . . .
H5 H 0.580200 0.477959 0.603318 0.068 Uiso 1 1 calc R U . . .
C6 C 0.44316(13) 0.34325(14) 0.57365(9) 0.0446(3) Uani 1 1 d . . . . .
C7 C 0.26158(14) 0.27741(15) 0.62425(8) 0.0476(3) Uani 1 1 d . . . . .
C8 C 0.28708(14) 0.18338(13) 0.54854(9) 0.0447(3) Uani 1 1 d . . . . .
C9 C 0.33607(19) 0.06685(18) 0.57313(13) 0.0667(5) Uani 1 1 d . . . . .
H9A H 0.272472 0.039700 0.604099 0.100 Uiso 1 1 calc R U . . .
H9B H 0.416653 0.085009 0.603730 0.100 Uiso 1 1 calc R U . . .
H9C H 0.349488 0.003518 0.526828 0.100 Uiso 1 1 calc R U . . .
C10 C 0.16487(14) 0.14806(13) 0.49399(9) 0.0448(3) Uani 1 1 d . . . . .
H10A H 0.192066 0.099918 0.443808 0.054 Uiso 1 1 calc R U . . .
H10B H 0.111120 0.095165 0.516548 0.054 Uiso 1 1 calc R U . . .
C11 C 0.07936(13) 0.25187(13) 0.47752(8) 0.0426(3) Uani 1 1 d . . . . .
C12 C -0.00744(16) 0.20010(16) 0.40317(10) 0.0538(4) Uani 1 1 d . . . . .
C13 C -0.01099(15) 0.30822(15) 0.54465(9) 0.0502(3) Uani 1 1 d . . . . .
C14 C -0.2294(3) 0.1739(3) 0.65548(17) 0.1044(9) Uani 1 1 d . . . . .
H14A H -0.290864 0.146352 0.611786 0.157 Uiso 1 1 calc R U . . .
H14B H -0.275345 0.202633 0.702777 0.157 Uiso 1 1 calc R U . . .
H14C H -0.174451 0.107326 0.661399 0.157 Uiso 1 1 calc R U . . .
C15 C -0.1503(2) 0.27292(19) 0.64106(12) 0.0694(5) Uani 1 1 d . . . . .
H15A H -0.091659 0.304641 0.686380 0.083 Uiso 1 1 calc R U . . .
H15B H -0.205624 0.339021 0.632562 0.083 Uiso 1 1 calc R U . . .
C16 C 0.36744(14) 0.46567(14) 0.70417(8) 0.0461(3) Uani 1 1 d . . . . .
C17 C 0.45605(16) 0.46522(18) 0.76617(10) 0.0591(4) Uani 1 1 d . . . . .
H17 H 0.511853 0.399654 0.764433 0.071 Uiso 1 1 calc R U . . .
C18 C 0.4604(2) 0.5637(2) 0.83075(11) 0.0735(6) Uani 1 1 d . . . . .
H18 H 0.519402 0.564521 0.872897 0.088 Uiso 1 1 calc R U . . .
C19 C 0.3783(2) 0.6598(2) 0.83280(11) 0.0752(6) Uani 1 1 d . . . . .
H19 H 0.382405 0.726173 0.876189 0.090 Uiso 1 1 calc R U . . .
C20 C 0.2898(2) 0.65939(19) 0.77144(13) 0.0742(5) Uani 1 1 d . . . . .
H20 H 0.233857 0.724931 0.773400 0.089 Uiso 1 1 calc R U . . .
C21 C 0.28402(18) 0.56125(17) 0.70676(10) 0.0597(4) Uani 1 1 d . . . . .
H21 H 0.223779 0.560114 0.665182 0.072 Uiso 1 1 calc R U . . .
F4 F 0.52674(11) 0.07647(11) 0.75483(6) 0.0727(3) Uani 1 1 d . . . . .
F5 F 0.37901(11) -0.05768(10) 0.75139(6) 0.0748(3) Uani 1 1 d . . . . .
F6 F 0.55231(11) -0.05660(11) 0.82440(7) 0.0819(4) Uani 1 1 d . . . . .
O5 O 0.56776(9) 0.25205(10) 0.89945(6) 0.0488(2) Uani 1 1 d . . . . .
O6 O 0.53752(11) 0.13729(11) 0.98704(7) 0.0558(3) Uani 1 1 d . . . . .
O7 O 0.34022(10) 0.35034(10) 1.00176(6) 0.0498(3) Uani 1 1 d . . . . .
O8 O 0.32948(10) 0.02516(10) 0.90698(7) 0.0513(3) Uani 1 1 d . . . . .
H8 H 0.377085 0.004376 0.940440 0.077 Uiso 1 1 calc R U . . .
N2 N 0.14660(10) 0.25839(11) 1.02015(7) 0.0408(3) Uani 1 1 d . . . . .
C22 C 0.66561(15) 0.32987(16) 0.95116(11) 0.0581(4) Uani 1 1 d . . . . .
H22A H 0.708348 0.284638 0.986024 0.070 Uiso 1 1 calc R U . . .
H22B H 0.624488 0.400731 0.983202 0.070 Uiso 1 1 calc R U . . .
C23 C 0.76236(17) 0.36967(18) 0.90156(14) 0.0694(5) Uani 1 1 d . . . . .
H23A H 0.718966 0.412331 0.866217 0.104 Uiso 1 1 calc R U . . .
H23B H 0.805124 0.299256 0.871653 0.104 Uiso 1 1 calc R U . . .
H23C H 0.825655 0.423211 0.934682 0.104 Uiso 1 1 calc R U . . .
C24 C 0.50977(13) 0.16697(13) 0.92660(8) 0.0415(3) Uani 1 1 d . . . . .
C25 C 0.39982(13) 0.09976(13) 0.86898(8) 0.0405(3) Uani 1 1 d . . . . .
C26 C 0.46514(16) 0.01535(15) 0.79958(10) 0.0530(4) Uani 1 1 d . . . . .
C27 C 0.30863(13) 0.18595(14) 0.83622(8) 0.0420(3) Uani 1 1 d . . . . .
H27A H 0.268288 0.140142 0.786798 0.050 Uiso 1 1 calc R U . . .
H27B H 0.361219 0.250600 0.824358 0.050 Uiso 1 1 calc R U . . .
C28 C 0.20020(12) 0.24590(13) 0.88915(8) 0.0393(3) Uani 1 1 d . . . . .
C29 C 0.15477(16) 0.36145(15) 0.86221(10) 0.0530(4) Uani 1 1 d . . . . .
H29A H 0.082663 0.396615 0.892238 0.079 Uiso 1 1 calc R U . . .
H29B H 0.128307 0.339464 0.807226 0.079 Uiso 1 1 calc R U . . .
H29C H 0.225100 0.420053 0.870409 0.079 Uiso 1 1 calc R U . . .
C30 C 0.24280(12) 0.29046(12) 0.97593(8) 0.0392(3) Uani 1 1 d . . . . .
C31 C 0.08267(12) 0.16699(13) 0.89270(8) 0.0419(3) Uani 1 1 d . . . . .
C32 C 0.00663(15) 0.09217(16) 0.83396(10) 0.0549(4) Uani 1 1 d . . . . .
H32 H 0.028338 0.079258 0.781569 0.066 Uiso 1 1 calc R U . . .
C33 C -0.10375(16) 0.03588(17) 0.85425(12) 0.0630(4) Uani 1 1 d . . . . .
H33 H -0.155776 -0.015200 0.815115 0.076 Uiso 1 1 calc R U . . .
C34 C -0.13584(15) 0.05550(16) 0.93155(12) 0.0588(4) Uani 1 1 d . . . . .
H34 H -0.210314 0.018115 0.943848 0.071 Uiso 1 1 calc R U . . .
C35 C -0.05973(14) 0.12995(14) 0.99206(10) 0.0505(4) Uani 1 1 d . . . . .
H35 H -0.081740 0.142937 1.044410 0.061 Uiso 1 1 calc R U . . .
C36 C 0.05011(12) 0.18383(13) 0.97100(8) 0.0402(3) Uani 1 1 d . . . . .
C37 C 0.14883(14) 0.29670(13) 1.10419(8) 0.0423(3) Uani 1 1 d . . . . .
C38 C 0.04718(17) 0.36447(16) 1.14055(11) 0.0579(4) Uani 1 1 d . . . . .
H38 H -0.025150 0.381152 1.110969 0.070 Uiso 1 1 calc R U . . .
C39 C 0.0550(2) 0.40704(19) 1.22175(12) 0.0753(6) Uani 1 1 d . . . . .
H39 H -0.012397 0.453143 1.246921 0.090 Uiso 1 1 calc R U . . .
C40 C 0.1614(2) 0.3816(2) 1.26529(11) 0.0758(6) Uani 1 1 d . . . . .
H40 H 0.165884 0.410811 1.319762 0.091 Uiso 1 1 calc R U . . .
C41 C 0.2614(2) 0.31343(19) 1.22896(11) 0.0690(5) Uani 1 1 d . . . . .
H41 H 0.333070 0.296031 1.258774 0.083 Uiso 1 1 calc R U . . .
C42 C 0.25527(16) 0.27054(15) 1.14773(9) 0.0524(4) Uani 1 1 d . . . . .
H42 H 0.322787 0.224324 1.122825 0.063 Uiso 1 1 calc R U . . .

loop_
_atom_site_aniso_label
_atom_site_aniso_U_11
_atom_site_aniso_U_22
_atom_site_aniso_U_33
_atom_site_aniso_U_23
_atom_site_aniso_U_13
_atom_site_aniso_U_12
F1 0.0880(7) 0.0861(8) 0.0413(5) 0.0055(5) 0.0017(5) -0.0085(6)
F2 0.0759(7) 0.0968(9) 0.0790(7) 0.0269(7) -0.0236(6) 0.0129(6)
F3 0.0820(7) 0.0863(8) 0.0725(7) 0.0184(6) -0.0205(6) -0.0448(6)
O1 0.0512(6) 0.0438(6) 0.0628(7) 0.0182(5) 0.0031(5) -0.0074(4)
O2 0.1061(10) 0.0459(7) 0.0720(8) 0.0123(6) 0.0284(7) 0.0103(6)
O3 0.0538(6) 0.0530(6) 0.0545(6) 0.0125(5) 0.0127(5) -0.0009(5)
O4 0.0615(7) 0.0972(10) 0.0413(6) 0.0039(6) 0.0086(5) -0.0297(6)
N1 0.0427(6) 0.0539(7) 0.0404(6) 0.0048(5) -0.0009(5) -0.0100(5)
C1 0.0407(7) 0.0452(7) 0.0483(8) 0.0110(6) 0.0017(6) 0.0026(6)
C2 0.0559(9) 0.0575(9) 0.0555(9) 0.0060(7) 0.0110(7) 0.0077(7)
C3 0.0573(9) 0.0766(12) 0.0706(11) 0.0160(10) 0.0246(8) 0.0081(9)
C4 0.0455(8) 0.0770(12) 0.0819(13) 0.0208(10) 0.0172(8) -0.0025(8)
C5 0.0432(7) 0.0589(10) 0.0654(10) 0.0115(8) 0.0018(7) -0.0063(7)
C6 0.0371(6) 0.0494(8) 0.0473(8) 0.0111(6) 0.0015(5) 0.0013(6)
C7 0.0450(7) 0.0602(9) 0.0370(7) 0.0114(6) -0.0032(6) -0.0116(6)
C8 0.0462(7) 0.0445(7) 0.0433(7) 0.0106(6) -0.0027(6) -0.0040(6)
C9 0.0667(10) 0.0612(11) 0.0783(12) 0.0321(9) -0.0139(9) -0.0061(8)
C10 0.0494(7) 0.0397(7) 0.0431(7) 0.0054(6) -0.0005(6) -0.0051(6)
C11 0.0458(7) 0.0410(7) 0.0406(7) 0.0095(6) -0.0001(6) -0.0076(6)
C12 0.0555(8) 0.0576(9) 0.0483(8) 0.0135(7) -0.0053(7) -0.0094(7)
C13 0.0556(8) 0.0474(8) 0.0485(8) 0.0130(7) 0.0033(6) 0.0004(6)
C14 0.125(2) 0.0945(18) 0.0926(17) 0.0098(14) 0.0558(16) -0.0199(15)
C15 0.0730(11) 0.0732(12) 0.0620(11) 0.0120(9) 0.0234(9) 0.0056(9)
C16 0.0450(7) 0.0543(8) 0.0370(7) 0.0073(6) -0.0019(6) -0.0104(6)
C17 0.0530(8) 0.0708(11) 0.0521(9) 0.0142(8) -0.0109(7) -0.0104(8)
C18 0.0744(12) 0.0928(15) 0.0466(9) 0.0061(9) -0.0158(8) -0.0297(11)
C19 0.0935(14) 0.0706(13) 0.0522(10) -0.0056(9) 0.0093(10) -0.0332(11)
C20 0.0872(13) 0.0600(11) 0.0703(12) 0.0033(9) 0.0117(10) -0.0008(10)
C21 0.0643(10) 0.0630(10) 0.0494(9) 0.0092(8) -0.0023(7) 0.0016(8)
F4 0.0753(6) 0.0826(7) 0.0586(6) 0.0082(5) 0.0287(5) 0.0011(5)
F5 0.0831(7) 0.0620(6) 0.0650(6) -0.0127(5) -0.0038(5) -0.0052(5)
F6 0.0825(7) 0.0749(7) 0.0822(8) 0.0059(6) 0.0039(6) 0.0369(6)
O5 0.0432(5) 0.0516(6) 0.0520(6) 0.0135(5) 0.0006(4) -0.0082(4)
O6 0.0638(6) 0.0555(6) 0.0496(6) 0.0175(5) -0.0091(5) -0.0033(5)
O7 0.0447(5) 0.0553(6) 0.0447(5) 0.0022(5) 0.0023(4) -0.0110(4)
O8 0.0460(5) 0.0555(6) 0.0584(6) 0.0257(5) 0.0008(4) -0.0073(4)
N2 0.0384(5) 0.0461(6) 0.0376(6) 0.0084(5) 0.0037(4) -0.0011(5)
C22 0.0493(8) 0.0532(9) 0.0670(10) 0.0053(8) -0.0031(7) -0.0090(7)
C23 0.0515(9) 0.0575(10) 0.0981(15) 0.0146(10) 0.0094(9) -0.0085(8)
C24 0.0389(6) 0.0414(7) 0.0439(7) 0.0092(6) 0.0042(5) 0.0026(5)
C25 0.0400(6) 0.0415(7) 0.0403(7) 0.0096(6) 0.0043(5) -0.0013(5)
C26 0.0543(8) 0.0498(8) 0.0515(9) 0.0042(7) 0.0046(7) 0.0051(7)
C27 0.0416(7) 0.0491(8) 0.0353(7) 0.0100(6) 0.0023(5) 0.0018(6)
C28 0.0381(6) 0.0430(7) 0.0372(7) 0.0097(5) 0.0023(5) 0.0005(5)
C29 0.0572(8) 0.0525(9) 0.0525(9) 0.0181(7) 0.0069(7) 0.0098(7)
C30 0.0369(6) 0.0395(7) 0.0404(7) 0.0072(5) 0.0042(5) 0.0010(5)
C31 0.0358(6) 0.0445(7) 0.0446(7) 0.0093(6) -0.0005(5) 0.0028(5)
C32 0.0468(8) 0.0603(9) 0.0524(9) 0.0042(7) -0.0050(7) -0.0035(7)
C33 0.0455(8) 0.0615(10) 0.0753(12) 0.0052(9) -0.0121(8) -0.0081(7)
C34 0.0383(7) 0.0534(9) 0.0858(13) 0.0191(9) -0.0005(7) -0.0058(6)
C35 0.0411(7) 0.0521(9) 0.0619(9) 0.0198(7) 0.0068(6) 0.0011(6)
C36 0.0337(6) 0.0399(7) 0.0477(7) 0.0116(6) 0.0002(5) 0.0029(5)
C37 0.0490(7) 0.0394(7) 0.0393(7) 0.0098(6) 0.0078(6) -0.0016(6)
C38 0.0583(9) 0.0559(9) 0.0600(10) 0.0114(8) 0.0182(8) 0.0061(7)
C39 0.0869(13) 0.0699(12) 0.0640(12) -0.0020(9) 0.0393(11) -0.0032(10)
C40 0.1099(16) 0.0745(13) 0.0406(9) 0.0057(8) 0.0190(10) -0.0244(12)
C41 0.0889(13) 0.0727(12) 0.0461(9) 0.0180(8) -0.0095(9) -0.0150(10)
C42 0.0613(9) 0.0496(8) 0.0453(8) 0.0096(7) -0.0001(7) 0.0020(7)

loop_
_atom_type_symbol
_atom_type_description
_atom_type_scat_dispersion_real
_atom_type_scat_dispersion_imag
_atom_type_scat_source
C C 0.0181 0.0091 'International Tables Vol C Tables 4.2.6.8 and 6.1.1.4'
H H 0.0000 0.0000 'International Tables Vol C Tables 4.2.6.8 and 6.1.1.4'
F F 0.0727 0.0534 'International Tables Vol C Tables 4.2.6.8 and 6.1.1.4'
N N 0.0311 0.0180 'International Tables Vol C Tables 4.2.6.8 and 6.1.1.4'
O O 0.0492 0.0322 'International Tables Vol C Tables 4.2.6.8 and 6.1.1.4'

loop_
_geom_angle_atom_site_label_1
_geom_angle_atom_site_label_2
_geom_angle_atom_site_label_3
_geom_angle
_geom_angle_site_symmetry_1
_geom_angle_site_symmetry_3
_geom_angle_publ_flag
C11 O1 H1 109.5 . . ?
C13 O3 C15 115.88(13) . . ?
C6 N1 C16 125.56(12) . . ?
C7 N1 C6 110.98(12) . . ?
C7 N1 C16 123.23(12) . . ?
C2 C1 C6 119.44(14) . . ?
C2 C1 C8 131.76(15) . . ?
C6 C1 C8 108.61(12) . . ?
C1 C2 H2 120.5 . . ?
C1 C2 C3 119.05(17) . . ?
C3 C2 H2 120.5 . . ?
C2 C3 H3 119.7 . . ?
C4 C3 C2 120.51(16) . . ?
C4 C3 H3 119.7 . . ?
C3 C4 H4 119.2 . . ?
C3 C4 C5 121.52(16) . . ?
C5 C4 H4 119.2 . . ?
C4 C5 H5 121.5 . . ?
C6 C5 C4 117.05(16) . . ?
C6 C5 H5 121.5 . . ?
C1 C6 N1 109.20(12) . . ?
C5 C6 N1 128.37(14) . . ?
C5 C6 C1 122.43(14) . . ?
O4 C7 N1 125.67(15) . . ?
O4 C7 C8 126.23(14) . . ?
N1 C7 C8 108.04(12) . . ?
C1 C8 C7 102.40(12) . . ?
C1 C8 C9 108.55(13) . . ?
C1 C8 C10 117.42(12) . . ?
C7 C8 C9 106.71(13) . . ?
C7 C8 C10 113.33(12) . . ?
C10 C8 C9 107.87(13) . . ?
C8 C9 H9A 109.5 . . ?
C8 C9 H9B 109.5 . . ?
C8 C9 H9C 109.5 . . ?
H9A C9 H9B 109.5 . . ?
H9A C9 H9C 109.5 . . ?
H9B C9 H9C 109.5 . . ?
C8 C10 H10A 107.9 . . ?
C8 C10 H10B 107.9 . . ?
H10A C10 H10B 107.2 . . ?
C11 C10 C8 117.73(12) . . ?
C11 C10 H10A 107.9 . . ?
C11 C10 H10B 107.9 . . ?
O1 C11 C10 110.55(11) . . ?
O1 C11 C12 107.86(12) . . ?
O1 C11 C13 108.18(12) . . ?
C10 C11 C12 108.05(12) . . ?
C10 C11 C13 114.42(12) . . ?
C12 C11 C13 107.56(12) . . ?
F1 C12 F2 106.76(13) . . ?
F1 C12 C11 111.71(13) . . ?
F2 C12 C11 111.25(14) . . ?
F3 C12 F1 106.46(14) . . ?
F3 C12 F2 107.52(14) . . ?
F3 C12 C11 112.80(13) . . ?
O2 C13 O3 125.77(15) . . ?
O2 C13 C11 120.80(14) . . ?
O3 C13 C11 113.40(13) . . ?
H14A C14 H14B 109.5 . . ?
H14A C14 H14C 109.5 . . ?
H14B C14 H14C 109.5 . . ?
C15 C14 H14A 109.5 . . ?
C15 C14 H14B 109.5 . . ?
C15 C14 H14C 109.5 . . ?
O3 C15 H15A 109.9 . . ?
O3 C15 H15B 109.9 . . ?
C14 C15 O3 108.79(17) . . ?
C14 C15 H15A 109.9 . . ?
C14 C15 H15B 109.9 . . ?
H15A C15 H15B 108.3 . . ?
C17 C16 N1 119.83(15) . . ?
C21 C16 N1 119.37(13) . . ?
C21 C16 C17 120.77(15) . . ?
C16 C17 H17 120.5 . . ?
C18 C17 C16 119.01(18) . . ?
C18 C17 H17 120.5 . . ?
C17 C18 H18 119.9 . . ?
C19 C18 C17 120.16(18) . . ?
C19 C18 H18 119.9 . . ?
C18 C19 H19 119.7 . . ?
C18 C19 C20 120.61(18) . . ?
C20 C19 H19 119.7 . . ?
C19 C20 H20 120.1 . . ?
C19 C20 C21 119.8(2) . . ?
C21 C20 H20 120.1 . . ?
C16 C21 C20 119.66(17) . . ?
C16 C21 H21 120.2 . . ?
C20 C21 H21 120.2 . . ?
C24 O5 C22 117.83(12) . . ?
C25 O8 H8 109.5 . . ?
C30 N2 C36 110.78(11) . . ?
C30 N2 C37 122.81(11) . . ?
C36 N2 C37 126.41(11) . . ?
O5 C22 H22A 110.0 . . ?
O5 C22 H22B 110.0 . . ?
O5 C22 C23 108.52(15) . . ?
H22A C22 H22B 108.4 . . ?
C23 C22 H22A 110.0 . . ?
C23 C22 H22B 110.0 . . ?
C22 C23 H23A 109.5 . . ?
C22 C23 H23B 109.5 . . ?
C22 C23 H23C 109.5 . . ?
H23A C23 H23B 109.5 . . ?
H23A C23 H23C 109.5 . . ?
H23B C23 H23C 109.5 . . ?
O5 C24 C25 112.31(12) . . ?
O6 C24 O5 126.65(14) . . ?
O6 C24 C25 120.98(13) . . ?
O8 C25 C24 108.85(11) . . ?
O8 C25 C26 107.49(12) . . ?
O8 C25 C27 110.75(11) . . ?
C26 C25 C24 107.28(11) . . ?
C27 C25 C24 113.79(11) . . ?
C27 C25 C26 108.43(11) . . ?
F4 C26 C25 113.09(13) . . ?
F5 C26 F4 105.92(14) . . ?
F5 C26 F6 107.03(14) . . ?
F5 C26 C25 111.83(13) . . ?
F6 C26 F4 107.06(13) . . ?
F6 C26 C25 111.51(13) . . ?
C25 C27 H27A 108.1 . . ?
C25 C27 H27B 108.1 . . ?
C25 C27 C28 116.84(11) . . ?
H27A C27 H27B 107.3 . . ?
C28 C27 H27A 108.1 . . ?
C28 C27 H27B 108.1 . . ?
C27 C28 C29 108.51(11) . . ?
C30 C28 C27 114.31(11) . . ?
C30 C28 C29 105.48(12) . . ?
C31 C28 C27 116.77(12) . . ?
C31 C28 C29 108.80(11) . . ?
C31 C28 C30 102.27(11) . . ?
C28 C29 H29A 109.5 . . ?
C28 C29 H29B 109.5 . . ?
C28 C29 H29C 109.5 . . ?
H29A C29 H29B 109.5 . . ?
H29A C29 H29C 109.5 . . ?
H29B C29 H29C 109.5 . . ?
O7 C30 N2 125.87(13) . . ?
O7 C30 C28 126.04(12) . . ?
N2 C30 C28 107.95(11) . . ?
C32 C31 C28 131.25(14) . . ?
C32 C31 C36 119.85(14) . . ?
C36 C31 C28 108.82(12) . . ?
C31 C32 H32 120.5 . . ?
C31 C32 C33 118.96(16) . . ?
C33 C32 H32 120.5 . . ?
C32 C33 H33 119.8 . . ?
C34 C33 C32 120.39(16) . . ?
C34 C33 H33 119.8 . . ?
C33 C34 H34 119.2 . . ?
C33 C34 C35 121.67(15) . . ?
C35 C34 H34 119.2 . . ?
C34 C35 H35 121.4 . . ?
C36 C35 C34 117.17(15) . . ?
C36 C35 H35 121.4 . . ?
C31 C36 N2 109.12(12) . . ?
C35 C36 N2 128.93(13) . . ?
C35 C36 C31 121.94(14) . . ?
C38 C37 N2 119.81(14) . . ?
C42 C37 N2 119.32(12) . . ?
C42 C37 C38 120.80(14) . . ?
C37 C38 H38 120.6 . . ?
C37 C38 C39 118.87(18) . . ?
C39 C38 H38 120.6 . . ?
C38 C39 H39 119.8 . . ?
C40 C39 C38 120.43(18) . . ?
C40 C39 H39 119.8 . . ?
C39 C40 H40 119.8 . . ?
C41 C40 C39 120.41(17) . . ?
C41 C40 H40 119.8 . . ?
C40 C41 H41 120.1 . . ?
C40 C41 C42 119.86(19) . . ?
C42 C41 H41 120.1 . . ?
C37 C42 C41 119.62(16) . . ?
C37 C42 H42 120.2 . . ?
C41 C42 H42 120.2 . . ?

loop_
_geom_bond_atom_site_label_1
_geom_bond_atom_site_label_2
_geom_bond_distance
_geom_bond_site_symmetry_2
_geom_bond_publ_flag
F1 C12 1.328(2) . ?
F2 C12 1.332(2) . ?
F3 C12 1.326(2) . ?
O1 H1 0.8200 . ?
O1 C11 1.4005(17) . ?
O2 C13 1.202(2) . ?
O3 C13 1.3152(19) . ?
O3 C15 1.469(2) . ?
O4 C7 1.2126(18) . ?
N1 C6 1.4136(19) . ?
N1 C7 1.3710(19) . ?
N1 C16 1.4314(19) . ?
C1 C2 1.378(2) . ?
C1 C6 1.390(2) . ?
C1 C8 1.509(2) . ?
C2 H2 0.9300 . ?
C2 C3 1.390(3) . ?
C3 H3 0.9300 . ?
C3 C4 1.374(3) . ?
C4 H4 0.9300 . ?
C4 C5 1.391(3) . ?
C5 H5 0.9300 . ?
C5 C6 1.378(2) . ?
C7 C8 1.521(2) . ?
C8 C9 1.547(2) . ?
C8 C10 1.535(2) . ?
C9 H9A 0.9600 . ?
C9 H9B 0.9600 . ?
C9 H9C 0.9600 . ?
C10 H10A 0.9700 . ?
C10 H10B 0.9700 . ?
C10 C11 1.533(2) . ?
C11 C12 1.536(2) . ?
C11 C13 1.548(2) . ?
C14 H14A 0.9600 . ?
C14 H14B 0.9600 . ?
C14 H14C 0.9600 . ?
C14 C15 1.451(3) . ?
C15 H15A 0.9700 . ?
C15 H15B 0.9700 . ?
C16 C17 1.383(2) . ?
C16 C21 1.369(2) . ?
C17 H17 0.9300 . ?
C17 C18 1.382(3) . ?
C18 H18 0.9300 . ?
C18 C19 1.367(3) . ?
C19 H19 0.9300 . ?
C19 C20 1.372(3) . ?
C20 H20 0.9300 . ?
C20 C21 1.381(3) . ?
C21 H21 0.9300 . ?
F4 C26 1.333(2) . ?
F5 C26 1.331(2) . ?
F6 C26 1.3315(19) . ?
O5 C22 1.4619(19) . ?
O5 C24 1.3142(17) . ?
O6 C24 1.2007(18) . ?
O7 C30 1.2141(17) . ?
O8 H8 0.8200 . ?
O8 C25 1.4019(17) . ?
N2 C30 1.3796(17) . ?
N2 C36 1.4165(18) . ?
N2 C37 1.4288(18) . ?
C22 H22A 0.9700 . ?
C22 H22B 0.9700 . ?
C22 C23 1.483(3) . ?
C23 H23A 0.9600 . ?
C23 H23B 0.9600 . ?
C23 H23C 0.9600 . ?
C24 C25 1.5489(19) . ?
C25 C26 1.537(2) . ?
C25 C27 1.5341(19) . ?
C27 H27A 0.9700 . ?
C27 H27B 0.9700 . ?
C27 C28 1.5361(18) . ?
C28 C29 1.545(2) . ?
C28 C30 1.5240(19) . ?
C28 C31 1.5095(19) . ?
C29 H29A 0.9600 . ?
C29 H29B 0.9600 . ?
C29 H29C 0.9600 . ?
C31 C32 1.375(2) . ?
C31 C36 1.392(2) . ?
C32 H32 0.9300 . ?
C32 C33 1.397(2) . ?
C33 H33 0.9300 . ?
C33 C34 1.372(3) . ?
C34 H34 0.9300 . ?
C34 C35 1.392(2) . ?
C35 H35 0.9300 . ?
C35 C36 1.385(2) . ?
C37 C38 1.384(2) . ?
C37 C42 1.375(2) . ?
C38 H38 0.9300 . ?
C38 C39 1.385(3) . ?
C39 H39 0.9300 . ?
C39 C40 1.372(3) . ?
C40 H40 0.9300 . ?
C40 C41 1.372(3) . ?
C41 H41 0.9300 . ?
C41 C42 1.386(2) . ?
C42 H42 0.9300 . ?

loop_
_geom_torsion_atom_site_label_1
_geom_torsion_atom_site_label_2
_geom_torsion_atom_site_label_3
_geom_torsion_atom_site_label_4
_geom_torsion
_geom_torsion_site_symmetry_1
_geom_torsion_site_symmetry_2
_geom_torsion_site_symmetry_3
_geom_torsion_site_symmetry_4
_geom_torsion_publ_flag
O1 C11 C12 F1 55.62(17) . . . . ?
O1 C11 C12 F2 -63.57(16) . . . . ?
O1 C11 C12 F3 175.50(13) . . . . ?
O1 C11 C13 O2 10.7(2) . . . . ?
O1 C11 C13 O3 -171.30(12) . . . . ?
O4 C7 C8 C1 174.13(16) . . . . ?
O4 C7 C8 C9 -71.9(2) . . . . ?
O4 C7 C8 C10 46.7(2) . . . . ?
N1 C7 C8 C1 -8.39(15) . . . . ?
N1 C7 C8 C9 105.57(15) . . . . ?
N1 C7 C8 C10 -135.85(13) . . . . ?
N1 C16 C17 C18 -178.85(16) . . . . ?
N1 C16 C21 C20 179.18(16) . . . . ?
C1 C2 C3 C4 0.1(3) . . . . ?
C1 C8 C10 C11 -71.46(17) . . . . ?
C2 C1 C6 N1 178.94(14) . . . . ?
C2 C1 C6 C5 -0.8(2) . . . . ?
C2 C1 C8 C7 -176.84(16) . . . . ?
C2 C1 C8 C9 70.6(2) . . . . ?
C2 C1 C8 C10 -52.0(2) . . . . ?
C2 C3 C4 C5 -0.3(3) . . . . ?
C3 C4 C5 C6 0.1(3) . . . . ?
C4 C5 C6 N1 -179.15(16) . . . . ?
C4 C5 C6 C1 0.5(2) . . . . ?
C6 N1 C7 O4 -176.85(16) . . . . ?
C6 N1 C7 C8 5.65(17) . . . . ?
C6 N1 C16 C17 -81.5(2) . . . . ?
C6 N1 C16 C21 100.35(18) . . . . ?
C6 C1 C2 C3 0.5(2) . . . . ?
C6 C1 C8 C7 8.34(15) . . . . ?
C6 C1 C8 C9 -104.26(15) . . . . ?
C6 C1 C8 C10 133.15(13) . . . . ?
C7 N1 C6 C1 -0.14(17) . . . . ?
C7 N1 C6 C5 179.53(15) . . . . ?
C7 N1 C16 C17 104.45(18) . . . . ?
C7 N1 C16 C21 -73.7(2) . . . . ?
C7 C8 C10 C11 47.70(18) . . . . ?
C8 C1 C2 C3 -173.90(16) . . . . ?
C8 C1 C6 N1 -5.49(16) . . . . ?
C8 C1 C6 C5 174.81(14) . . . . ?
C8 C10 C11 O1 43.86(17) . . . . ?
C8 C10 C11 C12 161.68(13) . . . . ?
C8 C10 C11 C13 -78.56(16) . . . . ?
C9 C8 C10 C11 165.60(14) . . . . ?
C10 C11 C12 F1 -63.91(16) . . . . ?
C10 C11 C12 F2 176.90(13) . . . . ?
C10 C11 C12 F3 55.97(17) . . . . ?
C10 C11 C13 O2 134.41(16) . . . . ?
C10 C11 C13 O3 -47.60(17) . . . . ?
C12 C11 C13 O2 -105.55(18) . . . . ?
C12 C11 C13 O3 72.44(16) . . . . ?
C13 O3 C15 C14 171.89(19) . . . . ?
C13 C11 C12 F1 172.09(13) . . . . ?
C13 C11 C12 F2 52.90(17) . . . . ?
C13 C11 C12 F3 -68.03(17) . . . . ?
C15 O3 C13 O2 -9.3(2) . . . . ?
C15 O3 C13 C11 172.81(14) . . . . ?
C16 N1 C6 C1 -174.79(14) . . . . ?
C16 N1 C6 C5 4.9(2) . . . . ?
C16 N1 C7 O4 -2.1(3) . . . . ?
C16 N1 C7 C8 -179.56(13) . . . . ?
C16 C17 C18 C19 -0.1(3) . . . . ?
C17 C16 C21 C20 1.1(3) . . . . ?
C17 C18 C19 C20 0.7(3) . . . . ?
C18 C19 C20 C21 -0.4(3) . . . . ?
C19 C20 C21 C16 -0.5(3) . . . . ?
C21 C16 C17 C18 -0.8(3) . . . . ?
O5 C24 C25 O8 -170.59(11) . . . . ?
O5 C24 C25 C26 73.39(14) . . . . ?
O5 C24 C25 C27 -46.55(15) . . . . ?
O6 C24 C25 O8 11.99(18) . . . . ?
O6 C24 C25 C26 -104.04(15) . . . . ?
O6 C24 C25 C27 136.03(14) . . . . ?
O8 C25 C26 F4 174.93(12) . . . . ?
O8 C25 C26 F5 55.45(16) . . . . ?
O8 C25 C26 F6 -64.36(16) . . . . ?
O8 C25 C27 C28 41.71(17) . . . . ?
N2 C37 C38 C39 -176.11(15) . . . . ?
N2 C37 C42 C41 176.34(15) . . . . ?
C22 O5 C24 O6 -8.1(2) . . . . ?
C22 O5 C24 C25 174.63(11) . . . . ?
C24 O5 C22 C23 150.85(14) . . . . ?
C24 C25 C26 F4 -68.15(16) . . . . ?
C24 C25 C26 F5 172.37(13) . . . . ?
C24 C25 C26 F6 52.57(17) . . . . ?
C24 C25 C27 C28 -81.30(15) . . . . ?
C25 C27 C28 C29 158.87(13) . . . . ?
C25 C27 C28 C30 41.49(17) . . . . ?
C25 C27 C28 C31 -77.79(15) . . . . ?
C26 C25 C27 C28 159.42(12) . . . . ?
C27 C25 C26 F4 55.15(17) . . . . ?
C27 C25 C26 F5 -64.33(16) . . . . ?
C27 C25 C26 F6 175.87(13) . . . . ?
C27 C28 C30 O7 47.18(19) . . . . ?
C27 C28 C30 N2 -137.06(12) . . . . ?
C27 C28 C31 C32 -48.1(2) . . . . ?
C27 C28 C31 C36 135.28(12) . . . . ?
C28 C31 C32 C33 -175.27(15) . . . . ?
C28 C31 C36 N2 -6.25(15) . . . . ?
C28 C31 C36 C35 175.20(12) . . . . ?
C29 C28 C30 O7 -71.93(16) . . . . ?
C29 C28 C30 N2 103.83(12) . . . . ?
C29 C28 C31 C32 75.10(19) . . . . ?
C29 C28 C31 C36 -101.54(13) . . . . ?
C30 N2 C36 C31 -0.43(15) . . . . ?
C30 N2 C36 C35 177.99(13) . . . . ?
C30 N2 C37 C38 121.15(16) . . . . ?
C30 N2 C37 C42 -55.78(19) . . . . ?
C30 C28 C31 C32 -173.64(15) . . . . ?
C30 C28 C31 C36 9.72(14) . . . . ?
C31 C28 C30 O7 174.34(13) . . . . ?
C31 C28 C30 N2 -9.90(13) . . . . ?
C31 C32 C33 C34 0.3(3) . . . . ?
C32 C31 C36 N2 176.67(13) . . . . ?
C32 C31 C36 C35 -1.9(2) . . . . ?
C32 C33 C34 C35 -0.9(3) . . . . ?
C33 C34 C35 C36 0.1(2) . . . . ?
C34 C35 C36 N2 -176.96(14) . . . . ?
C34 C35 C36 C31 1.3(2) . . . . ?
C36 N2 C30 O7 -177.41(13) . . . . ?
C36 N2 C30 C28 6.82(14) . . . . ?
C36 N2 C37 C38 -59.38(19) . . . . ?
C36 N2 C37 C42 123.69(15) . . . . ?
C36 C31 C32 C33 1.1(2) . . . . ?
C37 N2 C30 O7 2.1(2) . . . . ?
C37 N2 C30 C28 -173.64(11) . . . . ?
C37 N2 C36 C31 -179.95(12) . . . . ?
C37 N2 C36 C35 -1.5(2) . . . . ?
C37 C38 C39 C40 -0.4(3) . . . . ?
C38 C37 C42 C41 -0.6(2) . . . . ?
C38 C39 C40 C41 -0.2(3) . . . . ?
C39 C40 C41 C42 0.4(3) . . . . ?
C40 C41 C42 C37 0.0(3) . . . . ?
C42 C37 C38 C39 0.8(3) . . . . ?
